data_2234185
loop_
_publ_author_name
'Kumar, Sushil'
'Thomas, K. R. Justin'
'Ng, Seik Weng'
'Tiekink, Edward R. T.'

_publ_section_title
;
 <i>N</i>,<i>N</i>-Dimethyl-4-[(<i>E</i>)-2-(3,6,7-tribromo-9-butyl-9<i>H</i>-carbazol-2-yl)ethenyl]aniline
;
_journal_coeditor_code GG2078
_journal_issue 4
_journal_name_full 'Acta Crystallographica Section E'
_journal_page_first o1121
_journal_paper_doi 10.1107/S1600536812011336
_journal_volume 68
_journal_year 2012
_chemical_formula_iupac 'C26 H25 Br3 N2'
_chemical_formula_moiety 'C26 H25 Br3 N2'
_chemical_formula_sum 'C26 H25 Br3 N2'
_chemical_formula_weight 605.21
_chemical_name_systematic
;
<i>N</i>,<i>N</i>-Dimethyl-4-[(<i>E</i>)-2-(3,6,7-tribromo-9-butyl-9<i>H</i>-
carbazol-2-yl)ethenyl]aniline
;
_space_group_IT_number 2
_symmetry_cell_setting triclinic
_symmetry_space_group_name_Hall '-P 1'
_symmetry_space_group_name_H-M 'P -1'
_atom_sites_solution_hydrogens geom
_atom_sites_solution_primary direct
_atom_sites_solution_secondary difmap
_audit_creation_method SHELXL-97
_cell_angle_alpha 114.308(3)
_cell_angle_beta 101.957(3)
_cell_angle_gamma 90.127(3)
_cell_formula_units_Z 2
_cell_length_a 9.7304(3)
_cell_length_b 11.3834(4)
_cell_length_c 11.8197(4)
_cell_measurement_reflns_used 7879
_cell_measurement_temperature 100(2)
_cell_measurement_theta_max 76.3816
_cell_measurement_theta_min 4.2121
_cell_volume 1161.62(8)
_computing_cell_refinement 'CrysAlis PRO (Agilent, 2010)'
_computing_data_collection 'CrysAlis PRO (Agilent, 2010)'
_computing_data_reduction 'CrysAlis PRO (Agilent, 2010)'
_computing_molecular_graphics
;
ORTEP-3 (Farrugia, 1997) and DIAMOND (Brandenburg, 2006)
;
_computing_publication_material 'publCIF (Westrip, 2010)'
_computing_structure_refinement 'SHELXL97 (Sheldrick, 2008)'
_computing_structure_solution 'SHELXS97 (Sheldrick, 2008)'
_diffrn_ambient_temperature 100(2)
_diffrn_detector_area_resol_mean 10.4041
_diffrn_measured_fraction_theta_full 0.988
_diffrn_measured_fraction_theta_max 0.988
_diffrn_measurement_device_type 'Agilent SuperNova Dual diffractometer with an Atlas detector'
_diffrn_measurement_method '\w scan'
_diffrn_radiation_monochromator Mirror
_diffrn_radiation_source 'SuperNova (Cu) X-ray Source'
_diffrn_radiation_type CuK\a
_diffrn_radiation_wavelength 1.54184
_diffrn_reflns_av_R_equivalents 0.0208
_diffrn_reflns_av_sigmaI/netI 0.0217
_diffrn_reflns_limit_h_max 12
_diffrn_reflns_limit_h_min -12
_diffrn_reflns_limit_k_max 14
_diffrn_reflns_limit_k_min -14
_diffrn_reflns_limit_l_max 10
_diffrn_reflns_limit_l_min -14
_diffrn_reflns_number 10766
_diffrn_reflns_theta_full 76.58
_diffrn_reflns_theta_max 76.58
_diffrn_reflns_theta_min 4.22
_diffrn_standards_decay_% 0
_diffrn_standards_interval_count 0
_diffrn_standards_interval_time 0
_diffrn_standards_number 0
_exptl_absorpt_coefficient_mu 6.560
_exptl_absorpt_correction_T_max 0.7351
_exptl_absorpt_correction_T_min 0.2436
_exptl_absorpt_correction_type multi-scan
_exptl_absorpt_process_details '(CrysAlis PRO; Agilent, 2010)'
_exptl_crystal_colour orange
_exptl_crystal_density_diffrn 1.730
_exptl_crystal_density_method 'not measured'
_exptl_crystal_description plate
_exptl_crystal_F_000 600
_exptl_crystal_size_max 0.30
_exptl_crystal_size_mid 0.30
_exptl_crystal_size_min 0.05
_refine_diff_density_max 1.179
_refine_diff_density_min -0.810
_refine_ls_extinction_method none
_refine_ls_goodness_of_fit_ref 1.074
_refine_ls_hydrogen_treatment constr
_refine_ls_matrix_type full
_refine_ls_number_parameters 282
_refine_ls_number_reflns 4827
_refine_ls_number_restraints 0
_refine_ls_restrained_S_all 1.074
_refine_ls_R_factor_all 0.0326
_refine_ls_R_factor_gt 0.0318
_refine_ls_shift/su_max 0.001
_refine_ls_shift/su_mean 0.000
_refine_ls_structure_factor_coef Fsqd
_refine_ls_weighting_details 'w=1/[\s^2^(Fo^2^)+(0.0613P)^2^+0.89P] where P=(Fo^2^+2Fc^2^)/3'
_refine_ls_weighting_scheme calc
_refine_ls_wR_factor_gt 0.0914
_refine_ls_wR_factor_ref 0.0923
_reflns_number_gt 4680
_reflns_number_total 4827
_reflns_threshold_expression I>2\s(I)
_cod_data_source_file gg2078.cif
_cod_data_source_block I
_cod_original_cell_volume 1161.62(7)
_cod_database_code 2234185
_cod_database_fobs_code 2234185

loop_
_symmetry_equiv_pos_as_xyz
'x, y, z'
'-x, -y, -z'

loop_
_atom_site_type_symbol
_atom_site_label
_atom_site_fract_x
_atom_site_fract_y
_atom_site_fract_z
_atom_site_U_iso_or_equiv
_atom_site_adp_type
_atom_site_calc_flag
_atom_site_refinement_flags
_atom_site_occupancy
_atom_site_symmetry_multiplicity
Br Br1 0.29708(3) 0.83996(3) 0.02986(2) 0.02733(9) Uani d . 1 1
Br Br2 0.56802(3) 0.78783(3) -0.11524(2) 0.02739(9) Uani d . 1 1
Br Br3 1.11706(3) 0.35337(3) 0.20455(3) 0.02790(9) Uani d . 1 1
N N1 0.5643(2) 0.5740(2) 0.27349(19) 0.0222(4) Uani d . 1 1
N N2 1.1308(3) 0.0298(3) 0.7703(2) 0.0333(5) Uani d . 1 1
C C1 0.5457(2) 0.6291(2) 0.1869(2) 0.0209(4) Uani d . 1 1
C C2 0.4366(3) 0.6979(2) 0.1578(2) 0.0228(5) Uani d . 1 1
H H2 0.3598 0.7132 0.1986 0.027 Uiso calc R 1 1
C C3 0.4443(3) 0.7433(2) 0.0664(2) 0.0226(5) Uani d . 1 1
C C4 0.5569(3) 0.7208(2) 0.0055(2) 0.0227(5) Uani d . 1 1
C C5 0.6653(3) 0.6523(2) 0.0351(2) 0.0232(5) Uani d . 1 1
H H5 0.7418 0.6373 -0.0061 0.028 Uiso calc R 1 1
C C6 0.6601(2) 0.6056(2) 0.1262(2) 0.0205(4) Uani d . 1 1
C C7 0.4735(2) 0.5794(2) 0.3587(2) 0.0236(5) Uani d . 1 1
H H7A 0.4651 0.4940 0.3615 0.028 Uiso calc R 1 1
H H7B 0.3780 0.5967 0.3240 0.028 Uiso calc R 1 1
C C8 0.5283(3) 0.6836(2) 0.4944(2) 0.0263(5) Uani d . 1 1
H H8A 0.4684 0.6752 0.5494 0.032 Uiso calc R 1 1
H H8B 0.6253 0.6681 0.5274 0.032 Uiso calc R 1 1
C C9 0.5301(3) 0.8209(3) 0.5043(2) 0.0295(5) Uani d . 1 1
H H9A 0.4321 0.8398 0.4793 0.035 Uiso calc R 1 1
H H9B 0.5833 0.8280 0.4441 0.035 Uiso calc R 1 1
C C10 0.5972(3) 0.9205(3) 0.6384(3) 0.0357(6) Uani d . 1 1
H H10A 0.5967 1.0074 0.6403 0.054 Uiso calc R 1 1
H H10B 0.6947 0.9029 0.6632 0.054 Uiso calc R 1 1
H H10C 0.5434 0.9155 0.6980 0.054 Uiso calc R 1 1
C C11 0.7525(3) 0.5336(2) 0.1799(2) 0.0213(4) Uani d . 1 1
C C12 0.8799(3) 0.4835(2) 0.1613(2) 0.0223(5) Uani d . 1 1
H H12 0.9246 0.4940 0.1014 0.027 Uiso calc R 1 1
C C13 0.9406(2) 0.4177(2) 0.2322(2) 0.0217(4) Uani d . 1 1
C C14 0.8789(2) 0.3989(2) 0.3234(2) 0.0207(4) Uani d . 1 1
C C15 0.7510(3) 0.4504(2) 0.3406(2) 0.0216(4) Uani d . 1 1
H H15 0.7059 0.4402 0.4004 0.026 Uiso calc R 1 1
C C16 0.6895(2) 0.5168(2) 0.2704(2) 0.0207(4) Uani d . 1 1
C C17 0.9466(2) 0.3259(2) 0.3949(2) 0.0211(4) Uani d . 1 1
H H17 1.0239 0.2799 0.3683 0.025 Uiso calc R 1 1
C C18 0.9070(3) 0.3201(2) 0.4942(2) 0.0238(5) Uani d . 1 1
H H18 0.8316 0.3687 0.5218 0.029 Uiso calc R 1 1
C C19 0.9685(3) 0.2460(2) 0.5642(2) 0.0222(5) Uani d . 1 1
C C20 0.9072(3) 0.2399(3) 0.6593(2) 0.0258(5) Uani d . 1 1
H H20 0.8267 0.2851 0.6769 0.031 Uiso calc R 1 1
C C21 0.9600(3) 0.1702(3) 0.7288(3) 0.0274(5) Uani d . 1 1
H H21 0.9152 0.1683 0.7923 0.033 Uiso calc R 1 1
C C22 1.0787(3) 0.1029(2) 0.7058(2) 0.0245(5) Uani d . 1 1
C C23 1.1426(3) 0.1108(2) 0.6119(2) 0.0253(5) Uani d . 1 1
H H23 1.2248 0.0679 0.5958 0.030 Uiso calc R 1 1
C C24 1.0881(3) 0.1797(2) 0.5433(2) 0.0243(5) Uani d . 1 1
H H24 1.1331 0.1822 0.4801 0.029 Uiso calc R 1 1
C C25 1.2647(3) -0.0235(3) 0.7574(3) 0.0300(5) Uani d . 1 1
H H25A 1.3375 0.0461 0.7772 0.045 Uiso calc R 1 1
H H25B 1.2562 -0.0885 0.6698 0.045 Uiso calc R 1 1
H H25C 1.2909 -0.0641 0.8166 0.045 Uiso calc R 1 1
C C26 1.0606(3) 0.0186(3) 0.8627(3) 0.0328(6) Uani d . 1 1
H H26A 0.9602 -0.0093 0.8233 0.049 Uiso calc R 1 1
H H26B 1.0708 0.1029 0.9360 0.049 Uiso calc R 1 1
H H26C 1.1033 -0.0453 0.8912 0.049 Uiso calc R 1 1

loop_
_atom_site_aniso_label
_atom_site_aniso_U_11
_atom_site_aniso_U_22
_atom_site_aniso_U_33
_atom_site_aniso_U_12
_atom_site_aniso_U_13
_atom_site_aniso_U_23
Br1 0.02941(16) 0.02848(15) 0.02854(15) 0.00817(11) 0.00398(11) 0.01757(11)
Br2 0.03297(16) 0.03048(15) 0.02791(15) 0.00781(11) 0.00784(11) 0.02082(12)
Br3 0.02538(15) 0.03522(16) 0.03272(16) 0.01107(11) 0.01128(11) 0.02151(12)
N1 0.0211(9) 0.0276(10) 0.0239(9) 0.0051(8) 0.0045(8) 0.0172(8)
N2 0.0314(12) 0.0441(13) 0.0403(13) 0.0144(10) 0.0105(10) 0.0322(11)
C1 0.0224(11) 0.0212(10) 0.0206(10) 0.0004(9) 0.0019(8) 0.0117(9)
C2 0.0244(11) 0.0240(11) 0.0226(11) 0.0030(9) 0.0040(9) 0.0130(9)
C3 0.0235(11) 0.0209(10) 0.0229(11) 0.0036(9) 0.0010(9) 0.0109(9)
C4 0.0295(12) 0.0206(10) 0.0194(10) 0.0024(9) 0.0017(9) 0.0117(9)
C5 0.0274(12) 0.0224(11) 0.0224(11) 0.0022(9) 0.0060(9) 0.0119(9)
C6 0.0229(11) 0.0194(10) 0.0196(10) 0.0016(8) 0.0024(8) 0.0097(9)
C7 0.0200(11) 0.0291(12) 0.0287(12) 0.0031(9) 0.0068(9) 0.0184(10)
C8 0.0274(12) 0.0322(13) 0.0270(12) 0.0070(10) 0.0095(9) 0.0184(10)
C9 0.0344(13) 0.0315(13) 0.0281(12) 0.0033(10) 0.0084(10) 0.0172(11)
C10 0.0428(16) 0.0347(14) 0.0303(13) 0.0040(12) 0.0104(12) 0.0133(11)
C11 0.0242(11) 0.0199(10) 0.0212(11) 0.0006(9) 0.0022(9) 0.0116(9)
C12 0.0254(12) 0.0231(11) 0.0211(11) 0.0018(9) 0.0051(9) 0.0120(9)
C13 0.0193(11) 0.0225(10) 0.0238(11) 0.0021(8) 0.0035(9) 0.0109(9)
C14 0.0198(11) 0.0218(11) 0.0216(11) 0.0014(8) 0.0024(8) 0.0112(9)
C15 0.0238(11) 0.0227(11) 0.0230(11) 0.0029(9) 0.0037(9) 0.0150(9)
C16 0.0203(11) 0.0217(10) 0.0215(11) 0.0023(8) 0.0020(8) 0.0118(9)
C17 0.0206(10) 0.0193(10) 0.0239(11) 0.0013(8) 0.0018(8) 0.0112(9)
C18 0.0230(11) 0.0240(11) 0.0262(11) 0.0056(9) 0.0028(9) 0.0137(9)
C19 0.0214(11) 0.0235(11) 0.0240(11) 0.0017(9) 0.0023(9) 0.0136(9)
C20 0.0220(11) 0.0318(12) 0.0301(12) 0.0086(9) 0.0080(9) 0.0183(10)
C21 0.0257(12) 0.0344(13) 0.0292(12) 0.0037(10) 0.0069(10) 0.0200(11)
C22 0.0234(11) 0.0261(11) 0.0285(12) 0.0036(9) 0.0021(9) 0.0177(10)
C23 0.0228(11) 0.0272(12) 0.0303(12) 0.0061(9) 0.0061(9) 0.0164(10)
C24 0.0238(11) 0.0262(12) 0.0274(12) 0.0045(9) 0.0055(9) 0.0160(10)
C25 0.0283(13) 0.0314(13) 0.0345(13) 0.0084(10) 0.0028(10) 0.0200(11)
C26 0.0347(14) 0.0421(15) 0.0350(14) 0.0110(12) 0.0093(11) 0.0286(12)

loop_
_atom_type_symbol
_atom_type_description
_atom_type_scat_dispersion_real
_atom_type_scat_dispersion_imag
_atom_type_scat_source
C C 0.0181 0.0091 'International Tables Vol C Tables 4.2.6.8 and 6.1.1.4'
H H 0.0000 0.0000 'International Tables Vol C Tables 4.2.6.8 and 6.1.1.4'
N N 0.0311 0.0180 'International Tables Vol C Tables 4.2.6.8 and 6.1.1.4'
Br Br -0.6763 1.2805 'International Tables Vol C Tables 4.2.6.8 and 6.1.1.4'

loop_
_geom_angle_atom_site_label_1
_geom_angle_atom_site_label_2
_geom_angle_atom_site_label_3
_geom_angle
C16 N1 C1 108.3(2)
C16 N1 C7 124.7(2)
C1 N1 C7 126.9(2)
C22 N2 C26 120.0(2)
C22 N2 C25 120.1(2)
C26 N2 C25 119.5(2)
C2 C1 N1 129.2(2)
C2 C1 C6 121.6(2)
N1 C1 C6 109.1(2)
C1 C2 C3 117.4(2)
C1 C2 H2 121.3
C3 C2 H2 121.3
C2 C3 C4 121.7(2)
C2 C3 Br1 117.04(19)
C4 C3 Br1 121.27(18)
C5 C4 C3 120.7(2)
C5 C4 Br2 118.33(19)
C3 C4 Br2 120.98(18)
C4 C5 C6 118.8(2)
C4 C5 H5 120.6
C6 C5 H5 120.6
C5 C6 C1 119.8(2)
C5 C6 C11 133.5(2)
C1 C6 C11 106.6(2)
N1 C7 C8 112.9(2)
N1 C7 H7A 109.0
C8 C7 H7A 109.0
N1 C7 H7B 109.0
C8 C7 H7B 109.0
H7A C7 H7B 107.8
C9 C8 C7 114.0(2)
C9 C8 H8A 108.8
C7 C8 H8A 108.8
C9 C8 H8B 108.8
C7 C8 H8B 108.8
H8A C8 H8B 107.7
C8 C9 C10 112.2(2)
C8 C9 H9A 109.2
C10 C9 H9A 109.2
C8 C9 H9B 109.2
C10 C9 H9B 109.2
H9A C9 H9B 107.9
C9 C10 H10A 109.5
C9 C10 H10B 109.5
H10A C10 H10B 109.5
C9 C10 H10C 109.5
H10A C10 H10C 109.5
H10B C10 H10C 109.5
C12 C11 C16 119.2(2)
C12 C11 C6 134.4(2)
C16 C11 C6 106.4(2)
C11 C12 C13 118.5(2)
C11 C12 H12 120.7
C13 C12 H12 120.7
C12 C13 C14 123.4(2)
C12 C13 Br3 116.64(18)
C14 C13 Br3 119.95(18)
C15 C14 C13 117.0(2)
C15 C14 C17 121.7(2)
C13 C14 C17 121.3(2)
C14 C15 C16 120.1(2)
C14 C15 H15 119.9
C16 C15 H15 119.9
N1 C16 C15 128.7(2)
N1 C16 C11 109.5(2)
C15 C16 C11 121.8(2)
C18 C17 C14 124.7(2)
C18 C17 H17 117.7
C14 C17 H17 117.7
C17 C18 C19 126.1(2)
C17 C18 H18 117.0
C19 C18 H18 117.0
C24 C19 C20 116.7(2)
C24 C19 C18 123.8(2)
C20 C19 C18 119.5(2)
C21 C20 C19 122.3(2)
C21 C20 H20 118.8
C19 C20 H20 118.8
C20 C21 C22 120.4(2)
C20 C21 H21 119.8
C22 C21 H21 119.8
N2 C22 C21 121.7(2)
N2 C22 C23 120.8(2)
C21 C22 C23 117.5(2)
C24 C23 C22 121.3(2)
C24 C23 H23 119.4
C22 C23 H23 119.4
C23 C24 C19 121.7(2)
C23 C24 H24 119.1
C19 C24 H24 119.1
N2 C25 H25A 109.5
N2 C25 H25B 109.5
H25A C25 H25B 109.5
N2 C25 H25C 109.5
H25A C25 H25C 109.5
H25B C25 H25C 109.5
N2 C26 H26A 109.5
N2 C26 H26B 109.5
H26A C26 H26B 109.5
N2 C26 H26C 109.5
H26A C26 H26C 109.5
H26B C26 H26C 109.5

loop_
_geom_bond_atom_site_label_1
_geom_bond_atom_site_label_2
_geom_bond_distance
Br1 C3 1.895(2)
Br2 C4 1.895(2)
Br3 C13 1.906(2)
N1 C16 1.382(3)
N1 C1 1.388(3)
N1 C7 1.455(3)
N2 C22 1.378(3)
N2 C26 1.447(3)
N2 C25 1.448(3)
C1 C2 1.390(3)
C1 C6 1.415(3)
C2 C3 1.390(3)
C2 H2 0.9500
C3 C4 1.401(4)
C4 C5 1.385(3)
C5 C6 1.393(3)
C5 H5 0.9500
C6 C11 1.442(3)
C7 C8 1.530(4)
C7 H7A 0.9900
C7 H7B 0.9900
C8 C9 1.518(4)
C8 H8A 0.9900
C8 H8B 0.9900
C9 C10 1.520(4)
C9 H9A 0.9900
C9 H9B 0.9900
C10 H10A 0.9800
C10 H10B 0.9800
C10 H10C 0.9800
C11 C12 1.386(3)
C11 C16 1.413(3)
C12 C13 1.388(3)
C12 H12 0.9500
C13 C14 1.423(3)
C14 C15 1.394(3)
C14 C17 1.479(3)
C15 C16 1.389(3)
C15 H15 0.9500
C17 C18 1.335(4)
C17 H17 0.9500
C18 C19 1.458(3)
C18 H18 0.9500
C19 C24 1.398(3)
C19 C20 1.401(3)
C20 C21 1.390(4)
C20 H20 0.9500
C21 C22 1.399(4)
C21 H21 0.9500
C22 C23 1.412(3)
C23 C24 1.379(3)
C23 H23 0.9500
C24 H24 0.9500
C25 H25A 0.9800
C25 H25B 0.9800
C25 H25C 0.9800
C26 H26A 0.9800
C26 H26B 0.9800
C26 H26C 0.9800

loop_
_geom_hbond_atom_site_label_D
_geom_hbond_atom_site_label_H
_geom_hbond_atom_site_label_A
_geom_hbond_site_symmetry_A
_geom_hbond_distance_DH
_geom_hbond_distance_HA
_geom_hbond_distance_DA
_geom_hbond_angle_DHA
C26 H26C Br1 1_646 0.98 2.91 3.844(3) 161

loop_
_geom_torsion_atom_site_label_1
_geom_torsion_atom_site_label_2
_geom_torsion_atom_site_label_3
_geom_torsion_atom_site_label_4
_geom_torsion
C16 N1 C1 C2 -179.3(2)
C7 N1 C1 C2 -2.2(4)
C16 N1 C1 C6 0.7(3)
C7 N1 C1 C6 177.8(2)
N1 C1 C2 C3 179.8(2)
C6 C1 C2 C3 -0.2(4)
C1 C2 C3 C4 0.2(4)
C1 C2 C3 Br1 -178.73(17)
C2 C3 C4 C5 -0.2(4)
Br1 C3 C4 C5 178.67(18)
C2 C3 C4 Br2 -178.20(19)
Br1 C3 C4 Br2 0.6(3)
C3 C4 C5 C6 0.2(4)
Br2 C4 C5 C6 178.27(18)
C4 C5 C6 C1 -0.2(4)
C4 C5 C6 C11 -179.3(2)
C2 C1 C6 C5 0.2(4)
N1 C1 C6 C5 -179.8(2)
C2 C1 C6 C11 179.5(2)
N1 C1 C6 C11 -0.4(3)
C16 N1 C7 C8 78.0(3)
C1 N1 C7 C8 -98.7(3)
N1 C7 C8 C9 65.2(3)
C7 C8 C9 C10 -175.0(2)
C5 C6 C11 C12 -0.2(5)
C1 C6 C11 C12 -179.5(3)
C5 C6 C11 C16 179.3(3)
C1 C6 C11 C16 0.0(3)
C16 C11 C12 C13 0.4(3)
C6 C11 C12 C13 179.8(2)
C11 C12 C13 C14 0.0(4)
C11 C12 C13 Br3 -179.05(17)
C12 C13 C14 C15 -0.2(4)
Br3 C13 C14 C15 178.85(17)
C12 C13 C14 C17 178.9(2)
Br3 C13 C14 C17 -2.1(3)
C13 C14 C15 C16 -0.1(3)
C17 C14 C15 C16 -179.1(2)
C1 N1 C16 C15 180.0(2)
C7 N1 C16 C15 2.7(4)
C1 N1 C16 C11 -0.6(3)
C7 N1 C16 C11 -177.9(2)
C14 C15 C16 N1 179.8(2)
C14 C15 C16 C11 0.4(4)
C12 C11 C16 N1 180.0(2)
C6 C11 C16 N1 0.4(3)
C12 C11 C16 C15 -0.6(3)
C6 C11 C16 C15 179.8(2)
C15 C14 C17 C18 -11.2(4)
C13 C14 C17 C18 169.8(2)
C14 C17 C18 C19 178.0(2)
C17 C18 C19 C24 6.3(4)
C17 C18 C19 C20 -174.2(2)
C24 C19 C20 C21 -1.0(4)
C18 C19 C20 C21 179.5(2)
C19 C20 C21 C22 0.2(4)
C26 N2 C22 C21 1.4(4)
C25 N2 C22 C21 -171.3(2)
C26 N2 C22 C23 -177.6(3)
C25 N2 C22 C23 9.7(4)
C20 C21 C22 N2 -178.0(3)
C20 C21 C22 C23 1.1(4)
N2 C22 C23 C24 177.5(3)
C21 C22 C23 C24 -1.6(4)
C22 C23 C24 C19 0.8(4)
C20 C19 C24 C23 0.6(4)
C18 C19 C24 C23 180.0(2)

loop_
_cod_related_entry_id
_cod_related_entry_database
_cod_related_entry_code
1 ChemSpider 30657591
